data_2017060
loop_
_publ_author_name
'Jokiniemi, Jonna'
'Per\"aniemi, Sirpa'
'Veps\"al\"ainen, Jouko'
'Ahlgr\'en, Markku'

_publ_section_title
;
 Poly[(acetone)tetraaqua[\m~6~-ethyl
 (dichloromethylene)diphosphonato][\m~5~-ethyl
 (dichloromethylene)diphosphonato]tribarium(II)]
;
_journal_coeditor_code LN3125
_journal_issue 4
_journal_name_full 'Acta Crystallographica Section C'
_journal_page_first m165
_journal_page_last m167
_journal_paper_doi 10.1107/S0108270109010166
_journal_volume 65
_journal_year 2009
_chemical_formula_iupac '[Ba3 (C3 H5 Cl2 O6 P2)2 (C3 H6 O) (H2 O)4]'
_chemical_formula_moiety 'C9 H24 Ba3 Cl4 O17 P4'
_chemical_formula_sum 'C9 H24 Ba3 Cl4 O17 P4'
_chemical_formula_weight 1081.98
_chemical_name_systematic
;Poly[acetonetetraaqua[\m~6~-ethyl
 (dichloromethylene)diphosphonato][\m~5~-ethyl
(dichloromethylene)diphosphonato]tribarium(II)]
;
_space_group_IT_number 14
_symmetry_cell_setting monoclinic
_symmetry_space_group_name_Hall '-P 2yn'
_symmetry_space_group_name_H-M 'P 1 21/n 1'
_atom_sites_solution_hydrogens geom
_atom_sites_solution_primary direct
_atom_sites_solution_secondary difmap
_audit_creation_method SHELXL97
_cell_angle_alpha 90.00
_cell_angle_beta 109.32(3)
_cell_angle_gamma 90.00
_cell_formula_units_Z 4
_cell_length_a 16.635(3)
_cell_length_b 9.814(2)
_cell_length_c 19.495(4)
_cell_measurement_reflns_used 41896
_cell_measurement_temperature 150(2)
_cell_measurement_theta_max 26.00
_cell_measurement_theta_min 1.96
_cell_volume 3003.4(12)
_computing_cell_refinement 'DENZO/SCALEPACK (Otwinowski & Minor, 1997)'
_computing_data_collection 'COLLECT (Nonius,1997)'
_computing_data_reduction 'DENZO/SCALEPACK (Otwinowski & Minor, 1997)'
_computing_molecular_graphics 'DIAMOND (Brandenburg, 2005)'
_computing_publication_material 'SHELXL97 (Sheldrick, 2008)'
_computing_structure_refinement 'SHELXL97 (Sheldrick, 2008)'
_computing_structure_solution 'SHELXS97 (Sheldrick, 2008)'
_diffrn_ambient_temperature 150(2)
_diffrn_measured_fraction_theta_full 0.999
_diffrn_measured_fraction_theta_max 0.999
_diffrn_measurement_device_type 'Nonius KappaCCD area-detector'
_diffrn_measurement_method '\f scans, and \w scans with \k offsets'
_diffrn_radiation_monochromator graphite
_diffrn_radiation_source 'fine-focus sealed tube'
_diffrn_radiation_type MoK\a
_diffrn_radiation_wavelength 0.71073
_diffrn_reflns_av_R_equivalents 0.0405
_diffrn_reflns_av_sigmaI/netI 0.0234
_diffrn_reflns_limit_h_max 20
_diffrn_reflns_limit_h_min -20
_diffrn_reflns_limit_k_max 11
_diffrn_reflns_limit_k_min -12
_diffrn_reflns_limit_l_max 24
_diffrn_reflns_limit_l_min -24
_diffrn_reflns_number 41896
_diffrn_reflns_theta_full 26.00
_diffrn_reflns_theta_max 26.00
_diffrn_reflns_theta_min 1.96
_exptl_absorpt_coefficient_mu 4.524
_exptl_absorpt_correction_T_max 0.8054
_exptl_absorpt_correction_T_min 0.5502
_exptl_absorpt_correction_type multi-scan
_exptl_absorpt_process_details '(XPREP in SHELXTL; Sheldrick, 2008)'
_exptl_crystal_colour colourless
_exptl_crystal_density_diffrn 2.393
_exptl_crystal_density_method 'not measured'
_exptl_crystal_description plate
_exptl_crystal_F_000 2040
_exptl_crystal_size_max 0.25
_exptl_crystal_size_mid 0.10
_exptl_crystal_size_min 0.05
_refine_diff_density_max 2.987
_refine_diff_density_min -0.917
_refine_ls_extinction_method none
_refine_ls_goodness_of_fit_ref 1.065
_refine_ls_hydrogen_treatment mixed
_refine_ls_matrix_type full
_refine_ls_number_parameters 346
_refine_ls_number_reflns 5887
_refine_ls_number_restraints 0
_refine_ls_restrained_S_all 1.065
_refine_ls_R_factor_all 0.0326
_refine_ls_R_factor_gt 0.0293
_refine_ls_shift/su_max 0.001
_refine_ls_shift/su_mean 0.000
_refine_ls_structure_factor_coef Fsqd
_refine_ls_weighting_details 'calc w = 1/[\s^2^(Fo^2^)+(0.0484P)^2^+11.7367P] where P=(Fo^2^+2Fc^2^)/3'
_refine_ls_weighting_scheme calc
_refine_ls_wR_factor_gt 0.0789
_refine_ls_wR_factor_ref 0.0807
_reflns_number_gt 5446
_reflns_number_total 5887
_reflns_threshold_expression I>2\s(I)
_cod_data_source_file ln3125.cif
_cod_data_source_block I
_cod_original_cell_volume 3003.5(10)
_cod_database_code 2017060
_cod_database_fobs_code 2017060

loop_
_symmetry_equiv_pos_as_xyz
'x, y, z'
'-x+1/2, y+1/2, -z+1/2'
'-x, -y, -z'
'x-1/2, -y-1/2, z-1/2'

loop_
_atom_site_type_symbol
_atom_site_label
_atom_site_fract_x
_atom_site_fract_y
_atom_site_fract_z
_atom_site_U_iso_or_equiv
_atom_site_adp_type
_atom_site_calc_flag
_atom_site_refinement_flags
_atom_site_occupancy
_atom_site_disorder_assembly
_atom_site_disorder_group
Ba Ba1 0.019771(16) 0.26522(3) 0.099513(13) 0.01081(8) Uani d . 1 . .
Ba Ba2 0.289813(16) 0.29669(3) 0.142021(13) 0.01260(8) Uani d . 1 . .
Ba Ba3 0.366715(15) 0.14599(2) 0.366219(13) 0.01024(8) Uani d . 1 . .
Cl Cl1 0.01132(7) 0.38738(12) 0.27129(7) 0.0250(3) Uani d . 1 . .
Cl Cl2 0.14914(9) 0.35471(13) 0.40982(6) 0.0293(3) Uani d . 1 . .
Cl Cl3 0.16658(8) 0.47202(13) -0.15508(6) 0.0233(3) Uani d . 1 . .
Cl Cl4 0.29450(7) 0.46961(12) -0.01090(6) 0.0184(2) Uani d . 1 . .
P P1 0.18991(7) 0.41790(11) 0.27614(6) 0.0099(2) Uani d . 1 . .
P P2 0.11251(7) 0.13395(11) 0.29891(6) 0.0118(2) Uani d . 1 . .
P P3 0.11161(7) 0.47389(11) -0.02413(6) 0.0102(2) Uani d . 1 . .
P P4 0.19592(8) 0.21786(12) -0.06620(6) 0.0153(2) Uani d . 1 . .
O O1 0.1405(2) 0.0719(3) 0.08929(18) 0.0192(7) Uani d . 1 . .
H H1A 0.1593 0.0824 0.0537 0.06(2) Uiso d R 1 . .
H H1B 0.1699 0.0114 0.1181 0.028(16) Uiso d R 1 . .
O O2 -0.0217(2) 0.1509(3) -0.04189(17) 0.0163(7) Uani d . 1 . .
H H2B 0.0202 0.1529 -0.0561 0.030(17) Uiso d R 1 . .
H H2A -0.0467 0.0755 -0.0522 0.037(18) Uiso d R 1 . .
O O3 -0.1216(3) 0.1199(5) 0.0992(3) 0.0521(13) Uani d . 1 . .
H H3A -0.1170 0.0458 0.0785 0.08(3) Uiso d R 1 . .
H H3B -0.1648 0.1640 0.0729 0.10(4) Uiso d R 1 . .
O O4 0.4381(2) 0.3239(3) 0.28296(18) 0.0212(7) Uani d . 1 . .
H H4A 0.4361 0.4101 0.2871 0.036(18) Uiso d R 1 . .
H H4B 0.4907 0.3045 0.2959 0.04(2) Uiso d R 1 . .
O O5 0.4486(3) 0.2301(5) 0.1284(3) 0.0519(13) Uani d . 1 . .
O O11 0.1625(2) 0.3742(3) 0.19691(16) 0.0148(6) Uani d . 1 . .
O O12 0.2790(2) 0.3714(3) 0.31911(18) 0.0171(7) Uani d . 1 . .
O O13 0.1744(2) 0.5675(3) 0.28345(16) 0.0147(6) Uani d . 1 . .
O O21 0.0663(2) 0.1097(3) 0.22002(17) 0.0164(7) Uani d . 1 . .
O O22 0.2003(2) 0.0768(3) 0.33105(17) 0.0172(7) Uani d . 1 . .
O O23 0.0600(2) 0.0751(4) 0.34690(18) 0.0229(8) Uani d . 1 . .
O O31 0.13197(19) 0.3919(3) 0.04580(16) 0.0140(6) Uani d . 1 . .
O O32 0.1285(2) 0.6253(3) -0.00936(17) 0.0149(6) Uani d . 1 . .
O O33 0.02446(19) 0.4494(3) -0.07966(16) 0.0150(6) Uani d . 1 . .
O O41 0.2406(2) 0.1715(3) 0.00992(18) 0.0190(7) Uani d . 1 . .
O O42 0.1083(2) 0.1641(3) -0.10433(19) 0.0207(7) Uani d . 1 . .
O O43 0.2570(2) 0.1865(4) -0.11226(19) 0.0232(8) Uani d . 1 . .
C C1 0.1178(3) 0.3215(4) 0.3145(2) 0.0127(9) Uani d . 1 . .
C C2 0.1907(3) 0.4068(5) -0.0647(2) 0.0137(9) Uani d . 1 . .
C C3 0.4902(5) 0.1844(8) 0.0943(4) 0.0493(17) Uani d . 1 . .
C C4 0.5820(5) 0.1414(11) 0.1315(5) 0.072(3) Uani d . 1 . .
H H4E 0.5959 0.1496 0.1832 0.108 Uiso calc R 1 . .
H H4F 0.6190 0.1989 0.1155 0.108 Uiso calc R 1 . .
H H4D 0.5891 0.0484 0.1193 0.108 Uiso calc R 1 . .
C C5 0.4527(6) 0.1626(13) 0.0145(5) 0.088(3) Uani d . 1 . .
H H5A 0.4014 0.2152 -0.0042 0.132 Uiso calc R 1 . .
H H5B 0.4398 0.0678 0.0049 0.132 Uiso calc R 1 . .
H H5C 0.4928 0.1909 -0.0086 0.132 Uiso calc R 1 . .
C C41 0.2246(4) 0.1476(7) -0.1876(3) 0.0364(14) Uani d . 1 . .
H H41A 0.1666 0.1803 -0.2091 0.044 Uiso calc R 1 . .
H H41B 0.2239 0.0491 -0.1916 0.044 Uiso calc R 1 . .
C C42 0.2785(5) 0.2060(8) -0.2271(4) 0.0509(18) Uani d . 1 . .
H H42A 0.2759 0.3036 -0.2259 0.076 Uiso calc R 1 . .
H H42C 0.2584 0.1754 -0.2767 0.076 Uiso calc R 1 . .
H H42B 0.3364 0.1768 -0.2044 0.076 Uiso calc R 1 . .
C C21 -0.0307(4) 0.0476(7) 0.3179(4) 0.0395(15) Uani d . 1 . .
H H21B -0.0587 0.1191 0.2841 0.047 Uiso calc R 1 . .
H H21A -0.0402 -0.0380 0.2916 0.047 Uiso calc R 1 . .
C C22 -0.0669(6) 0.0406(12) 0.3758(5) 0.078(3) Uani d . 1 . .
H H22B -0.0389 -0.0298 0.4094 0.116 Uiso calc R 1 . .
H H22A -0.1266 0.0204 0.3556 0.116 Uiso calc R 1 . .
H H22C -0.0593 0.1264 0.4007 0.116 Uiso calc R 1 . .

loop_
_atom_site_aniso_label
_atom_site_aniso_U_11
_atom_site_aniso_U_22
_atom_site_aniso_U_33
_atom_site_aniso_U_12
_atom_site_aniso_U_13
_atom_site_aniso_U_23
Ba1 0.01297(14) 0.00759(13) 0.00938(14) -0.00045(9) 0.00036(10) 0.00050(9)
Ba2 0.01570(14) 0.00821(14) 0.01153(14) 0.00078(9) 0.00132(10) 0.00159(9)
Ba3 0.01234(14) 0.00667(14) 0.00876(13) 0.00068(8) -0.00050(10) 0.00042(9)
Cl1 0.0160(5) 0.0179(6) 0.0411(7) 0.0053(4) 0.0093(5) 0.0012(5)
Cl2 0.0479(8) 0.0289(7) 0.0131(6) -0.0071(6) 0.0130(5) -0.0063(5)
Cl3 0.0263(6) 0.0305(6) 0.0140(5) 0.0059(5) 0.0079(5) 0.0069(5)
Cl4 0.0127(5) 0.0195(6) 0.0214(6) -0.0022(4) 0.0035(4) 0.0006(4)
P1 0.0123(5) 0.0060(5) 0.0089(5) 0.0003(4) 0.0000(4) -0.0006(4)
P2 0.0139(5) 0.0090(5) 0.0113(5) -0.0003(4) 0.0026(4) 0.0016(4)
P3 0.0107(5) 0.0097(5) 0.0091(5) 0.0005(4) 0.0016(4) 0.0002(4)
P4 0.0164(6) 0.0142(6) 0.0148(6) 0.0007(4) 0.0045(5) -0.0035(4)
O1 0.0205(17) 0.0175(17) 0.0176(17) 0.0057(13) 0.0036(14) 0.0048(13)
O2 0.0162(16) 0.0129(17) 0.0189(17) 0.0007(12) 0.0045(13) -0.0003(13)
O3 0.030(2) 0.034(3) 0.084(4) -0.010(2) 0.009(2) 0.013(3)
O4 0.0255(19) 0.0139(17) 0.0247(18) -0.0001(14) 0.0088(15) -0.0002(14)
O5 0.043(3) 0.058(3) 0.063(3) 0.013(2) 0.030(3) -0.004(3)
O11 0.0231(17) 0.0122(15) 0.0077(14) -0.0033(12) 0.0034(13) -0.0021(12)
O12 0.0144(16) 0.0097(15) 0.0229(17) -0.0010(12) 0.0003(13) 0.0021(13)
O13 0.0187(16) 0.0097(15) 0.0137(15) 0.0010(12) 0.0026(13) -0.0005(12)
O21 0.0203(16) 0.0122(15) 0.0117(15) -0.0019(12) -0.0015(13) 0.0019(12)
O22 0.0172(16) 0.0087(15) 0.0192(16) 0.0002(12) -0.0025(13) 0.0016(12)
O23 0.0242(18) 0.0277(19) 0.0162(16) -0.0094(15) 0.0059(14) 0.0046(14)
O31 0.0150(15) 0.0136(15) 0.0122(15) 0.0036(12) 0.0026(12) 0.0027(12)
O32 0.0169(16) 0.0101(15) 0.0138(15) -0.0009(12) 0.0000(13) -0.0003(12)
O33 0.0133(15) 0.0159(16) 0.0137(15) 0.0000(12) 0.0019(12) -0.0020(12)
O41 0.0252(18) 0.0116(16) 0.0175(17) 0.0029(13) 0.0036(14) -0.0002(13)
O42 0.0195(17) 0.0176(17) 0.0247(18) -0.0020(13) 0.0070(14) -0.0044(14)
O43 0.0210(18) 0.029(2) 0.0200(18) 0.0027(15) 0.0078(14) -0.0081(15)
C1 0.017(2) 0.012(2) 0.009(2) 0.0038(17) 0.0035(17) -0.0019(16)
C2 0.011(2) 0.020(2) 0.010(2) 0.0000(17) 0.0034(16) 0.0033(17)
C3 0.049(4) 0.047(4) 0.057(5) 0.002(3) 0.026(4) 0.000(3)
C4 0.054(5) 0.095(7) 0.063(6) 0.020(5) 0.014(4) 0.000(5)
C5 0.064(6) 0.132(10) 0.058(6) 0.029(6) 0.008(5) -0.006(6)
C41 0.046(4) 0.043(4) 0.024(3) -0.005(3) 0.018(3) -0.015(2)
C42 0.048(4) 0.068(5) 0.042(4) 0.003(4) 0.022(3) -0.008(3)
C21 0.021(3) 0.048(4) 0.051(4) -0.004(3) 0.014(3) 0.018(3)
C22 0.053(5) 0.124(9) 0.069(6) -0.009(5) 0.039(4) 0.013(6)

loop_
_atom_type_symbol
_atom_type_description
_atom_type_scat_dispersion_real
_atom_type_scat_dispersion_imag
_atom_type_scat_source
C C 0.0033 0.0016 'International Tables Vol C Tables 4.2.6.8 and 6.1.1.4'
H H 0.0000 0.0000 'International Tables Vol C Tables 4.2.6.8 and 6.1.1.4'
O O 0.0106 0.0060 'International Tables Vol C Tables 4.2.6.8 and 6.1.1.4'
P P 0.1023 0.0942 'International Tables Vol C Tables 4.2.6.8 and 6.1.1.4'
Cl Cl 0.1484 0.1585 'International Tables Vol C Tables 4.2.6.8 and 6.1.1.4'
Ba Ba -0.3244 2.2819 'International Tables Vol C Tables 4.2.6.8 and 6.1.1.4'

loop_
_geom_angle_atom_site_label_1
_geom_angle_atom_site_label_2
_geom_angle_atom_site_label_3
_geom_angle_site_symmetry_1
_geom_angle_site_symmetry_3
_geom_angle
_geom_angle_publ_flag
O21 Ba1 O11 . . 71.42(9) ?
O21 Ba1 O31 . . 123.97(9) ?
O11 Ba1 O31 . . 62.50(9) ?
O21 Ba1 O32 . 3_565 136.26(10) ?
O11 Ba1 O32 . 3_565 133.48(9) ?
O31 Ba1 O32 . 3_565 99.25(9) ?
O21 Ba1 O3 . . 72.91(13) ?
O11 Ba1 O3 . . 138.91(14) ?
O31 Ba1 O3 . . 158.54(14) ?
O32 Ba1 O3 3_565 . 67.24(12) ?
O21 Ba1 O1 . . 70.97(10) ?
O11 Ba1 O1 . . 80.59(10) ?
O31 Ba1 O1 . . 71.65(10) ?
O32 Ba1 O1 3_565 . 137.10(9) ?
O3 Ba1 O1 . . 106.24(13) ?
O21 Ba1 O2 . . 122.02(9) ?
O11 Ba1 O2 . . 135.07(10) ?
O31 Ba1 O2 . . 77.56(9) ?
O32 Ba1 O2 3_565 . 69.71(9) ?
O3 Ba1 O2 . . 81.97(14) ?
O1 Ba1 O2 . . 67.39(9) ?
O21 Ba1 O33 . 3_565 130.82(9) ?
O11 Ba1 O33 . 3_565 80.63(9) ?
O31 Ba1 O33 . 3_565 71.49(9) ?
O32 Ba1 O33 3_565 3_565 52.88(9) ?
O3 Ba1 O33 . 3_565 108.84(13) ?
O1 Ba1 O33 . 3_565 143.07(9) ?
O2 Ba1 O33 . 3_565 106.46(9) ?
O21 Ba1 P3 . 3_565 140.25(8) ?
O11 Ba1 P3 . 3_565 107.20(7) ?
O31 Ba1 P3 . 3_565 85.04(7) ?
O32 Ba1 P3 3_565 3_565 26.29(7) ?
O3 Ba1 P3 . 3_565 87.84(11) ?
O1 Ba1 P3 . 3_565 148.77(7) ?
O2 Ba1 P3 . 3_565 87.85(7) ?
O33 Ba1 P3 3_565 3_565 26.59(6) ?
O21 Ba1 Cl1 . . 57.72(7) ?
O11 Ba1 Cl1 . . 60.92(7) ?
O31 Ba1 Cl1 . . 116.61(7) ?
O32 Ba1 Cl1 3_565 . 99.36(7) ?
O3 Ba1 Cl1 . . 82.99(13) ?
O1 Ba1 Cl1 . . 122.53(7) ?
O2 Ba1 Cl1 . . 164.01(7) ?
O33 Ba1 Cl1 3_565 . 73.47(6) ?
P3 Ba1 Cl1 3_565 . 86.18(3) ?
O21 Ba1 Ba3 . 2 112.77(7) ?
O11 Ba1 Ba3 . 2 44.48(6) ?
O31 Ba1 Ba3 . 2 46.85(7) ?
O32 Ba1 Ba3 3_565 2 90.87(7) ?
O3 Ba1 Ba3 . 2 144.37(12) ?
O1 Ba1 Ba3 . 2 108.77(7) ?
O2 Ba1 Ba3 . 2 117.66(7) ?
O33 Ba1 Ba3 3_565 2 39.55(6) ?
P3 Ba1 Ba3 3_565 2 65.17(3) ?
Cl1 Ba1 Ba3 . 2 72.88(2) ?
O21 Ba1 Ba2 . . 83.82(7) ?
O11 Ba1 Ba2 . . 38.99(7) ?
O31 Ba1 Ba2 . . 40.22(6) ?
O32 Ba1 Ba2 3_565 . 139.37(7) ?
O3 Ba1 Ba2 . . 151.16(11) ?
O1 Ba1 Ba2 . . 48.59(7) ?
O2 Ba1 Ba2 . . 96.79(7) ?
O33 Ba1 Ba2 3_565 . 99.19(6) ?
P3 Ba1 Ba2 3_565 . 120.97(2) ?
Cl1 Ba1 Ba2 . . 99.00(3) ?
Ba3 Ba1 Ba2 2 . 60.830(9) ?
O13 Ba2 O41 2_545 . 94.52(10) ?
O13 Ba2 O11 2_545 . 94.78(9) ?
O41 Ba2 O11 . . 117.32(10) ?
O13 Ba2 O22 2_545 2 138.37(9) ?
O41 Ba2 O22 . 2 127.03(10) ?
O11 Ba2 O22 . 2 70.29(9) ?
O13 Ba2 O5 2_545 . 78.83(13) ?
O41 Ba2 O5 . . 78.70(13) ?
O11 Ba2 O5 . . 163.40(13) ?
O22 Ba2 O5 2 . 104.33(13) ?
O13 Ba2 O31 2_545 . 129.57(9) ?
O41 Ba2 O31 . . 66.41(10) ?
O11 Ba2 O31 . . 60.45(9) ?
O22 Ba2 O31 2 . 77.51(9) ?
O5 Ba2 O31 . . 134.94(13) ?
O13 Ba2 O4 2_545 . 66.96(9) ?
O41 Ba2 O4 . . 142.71(10) ?
O11 Ba2 O4 . . 97.00(9) ?
O22 Ba2 O4 2 . 76.34(9) ?
O5 Ba2 O4 . . 66.41(13) ?
O31 Ba2 O4 . . 150.17(9) ?
O13 Ba2 O1 2_545 . 66.54(9) ?
O41 Ba2 O1 . . 55.34(10) ?
O11 Ba2 O1 . . 72.84(9) ?
O22 Ba2 O1 2 . 136.39(9) ?
O5 Ba2 O1 . . 117.28(13) ?
O31 Ba2 O1 . . 64.36(9) ?
O4 Ba2 O1 . . 131.13(9) ?
O13 Ba2 Cl4 2_545 . 146.04(7) ?
O41 Ba2 Cl4 . . 59.40(7) ?
O11 Ba2 Cl4 . . 115.85(7) ?
O22 Ba2 Cl4 2 . 70.24(7) ?
O5 Ba2 Cl4 . . 75.10(11) ?
O31 Ba2 Cl4 . . 63.07(7) ?
O4 Ba2 Cl4 . . 119.63(7) ?
O1 Ba2 Cl4 . . 107.22(7) ?
O13 Ba2 P2 2_545 2 126.58(7) ?
O41 Ba2 P2 . 2 131.43(7) ?
O11 Ba2 P2 . 2 86.98(7) ?
O22 Ba2 P2 2 2 21.32(7) ?
O5 Ba2 P2 . 2 84.73(11) ?
O31 Ba2 P2 . 2 97.26(7) ?
O4 Ba2 P2 . 2 59.87(7) ?
O1 Ba2 P2 . 2 157.49(6) ?
Cl4 Ba2 P2 . 2 72.30(3) ?
O13 Ba2 P1 2_545 . 87.56(7) ?
O41 Ba2 P1 . . 138.00(8) ?
O11 Ba2 P1 . . 21.26(6) ?
O22 Ba2 P1 2 . 64.28(7) ?
O5 Ba2 P1 . . 142.17(11) ?
O31 Ba2 P1 . . 80.13(7) ?
O4 Ba2 P1 . . 75.77(7) ?
O1 Ba2 P1 . . 88.09(6) ?
Cl4 Ba2 P1 . . 126.26(3) ?
P2 Ba2 P1 2 . 75.40(3) ?
O13 Ba2 Ba3 2_545 2 136.75(7) ?
O41 Ba2 Ba3 . 2 109.71(7) ?
O11 Ba2 Ba3 . 2 42.45(6) ?
O22 Ba2 Ba3 2 2 38.29(7) ?
O5 Ba2 Ba3 . 2 139.53(11) ?
O31 Ba2 Ba3 . 2 44.87(6) ?
O4 Ba2 Ba3 . 2 105.41(7) ?
O1 Ba2 Ba3 . 2 98.12(6) ?
Cl4 Ba2 Ba3 . 2 76.17(3) ?
P2 Ba2 Ba3 2 2 59.57(2) ?
P1 Ba2 Ba3 . 2 50.434(19) ?
O12 Ba3 O33 . 4_666 142.50(10) ?
O12 Ba3 O22 . . 73.83(10) ?
O33 Ba3 O22 4_666 . 143.63(10) ?
O12 Ba3 O32 . 2_545 103.89(10) ?
O33 Ba3 O32 4_666 2_545 83.02(10) ?
O22 Ba3 O32 . 2_545 85.59(10) ?
O12 Ba3 O13 . 2_545 87.30(10) ?
O33 Ba3 O13 4_666 2_545 100.42(10) ?
O22 Ba3 O13 . 2_545 78.22(10) ?
O32 Ba3 O13 2_545 2_545 156.99(9) ?
O12 Ba3 O4 . . 65.25(10) ?
O33 Ba3 O4 4_666 . 84.31(10) ?
O22 Ba3 O4 . . 125.73(10) ?
O32 Ba3 O4 2_545 . 136.76(10) ?
O13 Ba3 O4 2_545 . 66.16(9) ?
O12 Ba3 O2 . 4_666 78.84(9) ?
O33 Ba3 O2 4_666 4_666 69.56(10) ?
O22 Ba3 O2 . 4_666 136.02(10) ?
O32 Ba3 O2 2_545 4_666 68.26(9) ?
O13 Ba3 O2 2_545 4_666 134.39(9) ?
O4 Ba3 O2 . 4_666 68.57(9) ?
O12 Ba3 O11 . 2_545 128.66(9) ?
O33 Ba3 O11 4_666 2_545 81.34(9) ?
O22 Ba3 O11 . 2_545 69.48(9) ?
O32 Ba3 O11 2_545 2_545 107.67(9) ?
O13 Ba3 O11 2_545 2_545 51.28(8) ?
O4 Ba3 O11 . 2_545 110.98(9) ?
O2 Ba3 O11 4_666 2_545 150.86(9) ?
O12 Ba3 O31 . 2_545 141.96(10) ?
O33 Ba3 O31 4_666 2_545 70.29(9) ?
O22 Ba3 O31 . 2_545 75.62(9) ?
O32 Ba3 O31 2_545 2_545 51.39(9) ?
O13 Ba3 O31 2_545 2_545 108.04(8) ?
O4 Ba3 O31 . 2_545 152.77(9) ?
O2 Ba3 O31 4_666 2_545 109.46(9) ?
O11 Ba3 O31 2_545 2_545 56.81(8) ?
O12 Ba3 P3 . 2_545 127.40(8) ?
O33 Ba3 P3 4_666 2_545 70.88(7) ?
O22 Ba3 P3 . 2_545 84.18(8) ?
O32 Ba3 P3 2_545 2_545 25.79(7) ?
O13 Ba3 P3 2_545 2_545 134.40(6) ?
O4 Ba3 P3 . 2_545 149.49(7) ?
O2 Ba3 P3 4_666 2_545 85.88(7) ?
O11 Ba3 P3 2_545 2_545 83.18(6) ?
O31 Ba3 P3 2_545 2_545 26.37(6) ?
O12 Ba3 P1 . 2_545 106.96(8) ?
O33 Ba3 P1 4_666 2_545 93.54(7) ?
O22 Ba3 P1 . 2_545 69.45(8) ?
O32 Ba3 P1 2_545 2_545 132.24(7) ?
O13 Ba3 P1 2_545 2_545 25.58(6) ?
O4 Ba3 P1 . 2_545 89.64(7) ?
O2 Ba3 P1 4_666 2_545 153.10(7) ?
O11 Ba3 P1 2_545 2_545 25.97(6) ?
O31 Ba3 P1 2_545 2_545 82.52(6) ?
P3 Ba3 P1 2_545 2_545 108.85(3) ?
O12 Ba3 Ba1 . 2_545 169.06(7) ?
O33 Ba3 Ba1 4_666 2_545 43.88(7) ?
O22 Ba3 Ba1 . 2_545 100.82(7) ?
O32 Ba3 Ba1 2_545 2_545 84.93(6) ?
O13 Ba3 Ba1 2_545 2_545 82.21(6) ?
O4 Ba3 Ba1 . 2_545 112.67(7) ?
O2 Ba3 Ba1 4_666 2_545 110.85(7) ?
O11 Ba3 Ba1 2_545 2_545 40.92(6) ?
O31 Ba3 Ba1 2_545 2_545 41.10(6) ?
P3 Ba3 Ba1 2_545 2_545 60.20(2) ?
P1 Ba3 Ba1 2_545 2_545 62.10(3) ?
C1 Cl1 Ba1 . . 88.88(14) ?
C2 Cl4 Ba2 . . 92.48(14) ?
O13 P1 O12 . . 114.18(18) no
O13 P1 O11 . . 111.59(18) no
O12 P1 O11 . . 112.78(19) no
O13 P1 C1 . . 107.67(19) ?
O12 P1 C1 . . 105.48(19) ?
O11 P1 C1 . . 104.31(19) ?
O13 P1 Ba3 . 2 55.45(12) ?
O12 P1 Ba3 . 2 126.81(14) ?
O11 P1 Ba3 . 2 56.96(12) ?
C1 P1 Ba3 . 2 127.68(14) ?
O13 P1 Ba2 . . 120.52(13) ?
O12 P1 Ba2 . . 73.09(14) ?
C1 P1 Ba2 . . 127.85(14) ?
Ba3 P1 Ba2 2 . 73.07(3) ?
O21 P2 O22 . . 118.1(2) no
O21 P2 O23 . . 110.67(19) no
O22 P2 O23 . . 105.59(19) no
O21 P2 C1 . . 107.82(19) no
O22 P2 C1 . . 108.39(19) no
O23 P2 C1 . . 105.6(2) ?
O21 P2 Ba2 . 2_545 101.61(13) ?
O23 P2 Ba2 . 2_545 76.20(14) ?
C1 P2 Ba2 . 2_545 147.25(14) ?
O33 P3 O31 . . 115.68(18) no
O33 P3 O32 . . 111.28(18) no
O31 P3 O32 . . 111.99(18) no
O33 P3 C2 . . 106.47(19) ?
O31 P3 C2 . . 102.37(19) ?
O32 P3 C2 . . 108.3(2) ?
O33 P3 Ba1 . 3_565 58.63(12) ?
O31 P3 Ba1 . 3_565 135.42(13) ?
O32 P3 Ba1 . 3_565 52.65(12) ?
C2 P3 Ba1 . 3_565 121.98(14) ?
O33 P3 Ba3 . 2 120.80(13) ?
O31 P3 Ba3 . 2 61.93(12) ?
O32 P3 Ba3 . 2 52.43(12) ?
C2 P3 Ba3 . 2 132.55(14) ?
Ba1 P3 Ba3 3_565 2 82.96(3) ?
O41 P4 O42 . . 118.0(2) no
O41 P4 O43 . . 107.5(2) no
O42 P4 O43 . . 110.5(2) no
O41 P4 C2 . . 107.39(19) ?
O42 P4 C2 . . 108.5(2) ?
O43 P4 C2 . . 104.1(2) ?
Ba1 O1 Ba2 . . 90.49(9) ?
Ba1 O1 H1A . . 115.8 ?
Ba2 O1 H1A . . 74.1 ?
Ba1 O1 H1B . . 133.7 ?
Ba2 O1 H1B . . 93.0 ?
H1A O1 H1B . . 109.5 ?
Ba1 O2 Ba3 . 4_565 103.19(10) ?
Ba1 O2 H2B . . 110.6 ?
Ba3 O2 H2B 4_565 . 102.4 ?
Ba1 O2 H2A . . 121.4 ?
Ba3 O2 H2A 4_565 . 107.0 ?
H2B O2 H2A . . 110.2 ?
Ba1 O3 H3A . . 103.5 ?
Ba1 O3 H3B . . 106.8 ?
H3A O3 H3B . . 109.9 ?
Ba3 O4 Ba2 . . 95.37(10) ?
Ba3 O4 H4A . . 120.7 ?
Ba2 O4 H4A . . 97.3 ?
Ba3 O4 H4B . . 105.8 ?
Ba2 O4 H4B . . 134.3 ?
H4A O4 H4B . . 105.2 ?
C3 O5 Ba2 . . 150.9(5) ?
P1 O11 Ba1 . . 135.99(18) ?
P1 O11 Ba2 . . 117.26(17) ?
Ba1 O11 Ba2 . . 102.95(10) ?
P1 O11 Ba3 . 2 97.07(14) ?
Ba1 O11 Ba3 . 2 94.60(9) ?
Ba2 O11 Ba3 . 2 97.47(10) ?
P1 O12 Ba3 . . 140.63(18) ?
P1 O13 Ba2 . 2 150.39(18) ?
P1 O13 Ba3 . 2 98.97(15) ?
Ba2 O13 Ba3 2 2 105.39(10) ?
P2 O21 Ba1 . . 135.20(18) ?
P2 O22 Ba3 . . 141.88(18) ?
P2 O22 Ba2 . 2_545 115.89(16) ?
Ba3 O22 Ba2 . 2_545 101.99(10) ?
C21 O23 P2 . . 122.9(3) ?
P3 O31 Ba1 . . 127.46(17) ?
P3 O31 Ba2 . . 130.57(17) ?
Ba1 O31 Ba2 . . 101.41(10) ?
P3 O31 Ba3 . 2 91.70(14) ?
Ba1 O31 Ba3 . 2 92.04(9) ?
Ba2 O31 Ba3 . 2 93.74(9) ?
P3 O32 Ba1 . 3_565 101.06(15) ?
P3 O32 Ba3 . 2 101.78(15) ?
Ba1 O32 Ba3 3_565 2 109.76(11) ?
P3 O33 Ba3 . 4_565 157.96(19) ?
P3 O33 Ba1 . 3_565 94.78(14) ?
Ba3 O33 Ba1 4_565 3_565 96.57(10) ?
P4 O41 Ba2 . . 134.21(18) ?
C41 O43 P4 . . 122.2(3) ?
Cl2 C1 Cl1 . . 108.8(2) n
Cl2 C1 P2 . . 109.4(2) ?
Cl1 C1 P2 . . 106.9(2) ?
Cl2 C1 P1 . . 108.6(2) ?
Cl1 C1 P1 . . 107.0(2) ?
P2 C1 P1 . . 116.0(2) n
Cl3 C2 Cl4 . . 108.0(2) n
Cl3 C2 P4 . . 109.8(2) ?
Cl4 C2 P4 . . 108.0(2) ?
Cl3 C2 P3 . . 109.3(2) ?
Cl4 C2 P3 . . 107.8(2) ?
P4 C2 P3 . . 113.7(2) n
O5 C3 C5 . . 121.1(7) ?
O5 C3 C4 . . 121.1(7) ?
C5 C3 C4 . . 117.8(7) ?
C3 C4 H4E . . 109.5 ?
C3 C4 H4F . . 109.5 ?
H4E C4 H4F . . 109.5 ?
C3 C4 H4D . . 109.5 ?
H4E C4 H4D . . 109.5 ?
H4F C4 H4D . . 109.5 ?
C3 C5 H5A . . 109.5 ?
C3 C5 H5B . . 109.5 ?
H5A C5 H5B . . 109.5 ?
C3 C5 H5C . . 109.5 ?
H5A C5 H5C . . 109.5 ?
H5B C5 H5C . . 109.5 ?
O43 C41 C42 . . 110.0(5) ?
O43 C41 H41A . . 109.7 ?
C42 C41 H41A . . 109.7 ?
O43 C41 H41B . . 109.7 ?
C42 C41 H41B . . 109.7 ?
H41A C41 H41B . . 108.2 ?
C41 C42 H42A . . 109.5 ?
C41 C42 H42C . . 109.5 ?
H42A C42 H42C . . 109.5 ?
C41 C42 H42B . . 109.5 ?
H42A C42 H42B . . 109.5 ?
H42C C42 H42B . . 109.5 ?
C22 C21 O23 . . 110.7(6) ?
C22 C21 H21B . . 109.5 ?
O23 C21 H21B . . 109.5 ?
C22 C21 H21A . . 109.5 ?
O23 C21 H21A . . 109.5 ?
H21B C21 H21A . . 108.1 ?
C21 C22 H22B . . 109.5 ?
C21 C22 H22A . . 109.5 ?
H22B C22 H22A . . 109.5 ?
C21 C22 H22C . . 109.5 ?
H22B C22 H22C . . 109.5 ?
H22A C22 H22C . . 109.5 ?

loop_
_geom_bond_atom_site_label_1
_geom_bond_atom_site_label_2
_geom_bond_site_symmetry_2
_geom_bond_distance
_geom_bond_publ_flag
Ba1 O21 . 2.692(3) y
Ba1 O11 . 2.721(3) y
Ba1 O31 . 2.724(3) y
Ba1 O32 3_565 2.731(3) y
Ba1 O3 . 2.748(4) y
Ba1 O1 . 2.817(3) y
Ba1 O2 . 2.842(3) y
Ba1 O33 3_565 2.889(3) y
Ba1 P3 3_565 3.3715(13) ?
Ba1 Cl1 . 3.6031(15) ?
Ba1 Ba3 2 4.1404(8) ?
Ba1 Ba2 . 4.3010(10) ?
Ba2 O13 2_545 2.637(3) y
Ba2 O41 . 2.723(3) y
Ba2 O11 . 2.777(3) y
Ba2 O22 2 2.793(3) y
Ba2 O5 . 2.818(5) y
Ba2 O31 . 2.833(3) y
Ba2 O4 . 3.036(4) y
Ba2 O1 . 3.226(3) y
Ba2 Cl4 . 3.4537(13) ?
Ba2 P2 2 3.6992(13) ?
Ba2 P1 . 3.7269(14) ?
Ba2 Ba3 2 4.2757(7) ?
Ba3 O12 . 2.642(3) y
Ba3 O33 4_666 2.654(3) y
Ba3 O22 . 2.709(3) y
Ba3 O32 2_545 2.772(3) y
Ba3 O13 2_545 2.873(3) y
Ba3 O4 . 2.892(3) y
Ba3 O2 4_666 2.903(3) y
Ba3 O11 2_545 2.910(3) y
Ba3 O31 2_545 3.023(3) y
Ba3 P3 2_545 3.4242(12) ?
Ba3 P1 2_545 3.4454(12) ?
Ba3 Ba1 2_545 4.1404(8) ?
Cl1 C1 . 1.811(4) ?
Cl2 C1 . 1.786(4) ?
Cl3 C2 . 1.791(4) ?
Cl4 C2 . 1.807(4) ?
P1 O13 . 1.506(3) no
P1 O12 . 1.512(3) no
P1 O11 . 1.520(3) no
P1 C1 . 1.867(5) ?
P1 Ba3 2 3.4454(12) ?
P2 O21 . 1.494(3) no
P2 O22 . 1.495(3) no
P2 O23 . 1.586(3) no
P2 C1 . 1.863(5) ?
P2 Ba2 2_545 3.6992(13) ?
P3 O33 . 1.514(3) no
P3 O31 . 1.522(3) no
P3 O32 . 1.522(3) no
P3 C2 . 1.865(5) ?
P3 Ba1 3_565 3.3715(13) ?
P3 Ba3 2 3.4242(12) ?
P4 O41 . 1.494(3) no
P4 O42 . 1.496(4) no
P4 O43 . 1.593(4) no
P4 C2 . 1.857(5) ?
O1 H1A . 0.8565 ?
O1 H1B . 0.8516 ?
O2 Ba3 4_565 2.903(3) ?
O2 H2B . 0.8314 ?
O2 H2A . 0.8403 ?
O3 H3A . 0.8476 ?
O3 H3B . 0.8500 ?
O4 H4A . 0.8513 ?
O4 H4B . 0.8490 ?
O5 C3 . 1.194(8) ?
O11 Ba3 2 2.910(3) ?
O13 Ba2 2 2.637(3) ?
O13 Ba3 2 2.873(3) ?
O22 Ba2 2_545 2.793(3) ?
O23 C21 . 1.450(6) ?
O31 Ba3 2 3.023(3) ?
O32 Ba1 3_565 2.731(3) ?
O32 Ba3 2 2.772(3) ?
O33 Ba3 4_565 2.654(3) ?
O33 Ba1 3_565 2.889(3) ?
O43 C41 . 1.439(6) ?
C3 C5 . 1.488(12) ?
C3 C4 . 1.517(11) ?
C4 H4E . 0.9600 ?
C4 H4F . 0.9600 ?
C4 H4D . 0.9600 ?
C5 H5A . 0.9600 ?
C5 H5B . 0.9600 ?
C5 H5C . 0.9600 ?
C41 C42 . 1.477(9) ?
C41 H41A . 0.9700 ?
C41 H41B . 0.9700 ?
C42 H42A . 0.9600 ?
C42 H42C . 0.9600 ?
C42 H42B . 0.9600 ?
C21 C22 . 1.445(10) ?
C21 H21B . 0.9700 ?
C21 H21A . 0.9700 ?
C22 H22B . 0.9600 ?
C22 H22A . 0.9600 ?
C22 H22C . 0.9600 ?

loop_
_geom_hbond_atom_site_label_D
_geom_hbond_atom_site_label_H
_geom_hbond_atom_site_label_A
_geom_hbond_site_symmetry_A
_geom_hbond_distance_DH
_geom_hbond_distance_HA
_geom_hbond_distance_DA
_geom_hbond_angle_DHA
O1 H1A O41 . 0.86 2.02 2.798(5) 150
O1 H1B O12 2_545 0.85 1.85 2.697(4) 173
O2 H2B O42 . 0.83 1.99 2.813(5) 172
O2 H2A O1 3 0.84 2.07 2.886(5) 163
O3 H3A O42 3 0.85 2.11 2.796(6) 137
O3 H3B O32 3_565 0.85 2.58 3.034(6) 114
O4 H4A O21 2 0.85 1.96 2.806(5) 170
O4 H4B O42 4_666 0.85 2.28 2.957(5) 137
